data_2211578
loop_
_publ_author_name
'Zhi-Fang Yu'
'Juan Li'
'Zhi-Min Zhao'

_publ_section_title 3-(1,3-Benzodioxol-5-yl)-3-hydroxy-<i>N</i>-methyl-<i>N</i>-phenylpropionamide
_journal_coeditor_code RN2019
_journal_issue 12
_journal_name_full 'Acta Crystallographica Section E'
_journal_page_first o5614
_journal_page_last o5615
_journal_paper_doi 10.1107/S1600536806047039
_journal_volume 62
_journal_year 2006
_chemical_formula_iupac 'C17 H17 N O4'
_chemical_formula_moiety 'C17 H17 N O4'
_chemical_formula_sum 'C17 H17 N O4'
_chemical_formula_weight 299.32
_chemical_melting_point 158
_chemical_name_systematic
;
3-(1,3-Benzodioxol-5-yl)-3-hydroxy-N-methyl-N-phenylpropionamide
;
_space_group_IT_number 14
_symmetry_cell_setting monoclinic
_symmetry_space_group_name_Hall '-P 2ybc'
_symmetry_space_group_name_H-M 'P 1 21/c 1'
_atom_sites_solution_hydrogens geom
_atom_sites_solution_primary direct
_atom_sites_solution_secondary difmap
_cell_angle_alpha 90.00
_cell_angle_beta 105.183(6)
_cell_angle_gamma 90.00
_cell_formula_units_Z 4
_cell_length_a 15.864(5)
_cell_length_b 11.590(4)
_cell_length_c 8.356(3)
_cell_measurement_reflns_used 1769
_cell_measurement_temperature 294(2)
_cell_measurement_theta_max 23.01
_cell_measurement_theta_min 3.08
_cell_volume 1482.7(9)
_computing_cell_refinement 'SAINT (Bruker, 1997)'
_computing_data_collection 'SMART (Bruker, 1997)'
_computing_data_reduction SAINT
_computing_molecular_graphics 'SHELXTL (Bruker, 1997)'
_computing_publication_material SHELXTL
_computing_structure_refinement 'SHELXL97 (Sheldrick, 1997)'
_computing_structure_solution 'SHELXS97 (Sheldrick, 1997)'
_diffrn_ambient_temperature 294(2)
_diffrn_measured_fraction_theta_full 0.994
_diffrn_measured_fraction_theta_max 0.994
_diffrn_measurement_device_type 'Bruker SMART CCD area-detector'
_diffrn_measurement_method '\f and \w'
_diffrn_radiation_monochromator graphite
_diffrn_radiation_source 'fine-focus sealed tube'
_diffrn_radiation_type MoK\a
_diffrn_radiation_wavelength 0.71073
_diffrn_reflns_av_R_equivalents 0.0421
_diffrn_reflns_av_sigmaI/netI 0.0530
_diffrn_reflns_limit_h_max 19
_diffrn_reflns_limit_h_min -12
_diffrn_reflns_limit_k_max 14
_diffrn_reflns_limit_k_min -13
_diffrn_reflns_limit_l_max 10
_diffrn_reflns_limit_l_min -10
_diffrn_reflns_number 8186
_diffrn_reflns_theta_full 26.42
_diffrn_reflns_theta_max 26.42
_diffrn_reflns_theta_min 1.33
_diffrn_standards_decay_% 0
_diffrn_standards_interval_count 0
_diffrn_standards_interval_time 0
_diffrn_standards_number 0
_exptl_absorpt_coefficient_mu 0.096
_exptl_absorpt_correction_T_max 0.9886
_exptl_absorpt_correction_T_min 0.9626
_exptl_absorpt_correction_type multi-scan
_exptl_absorpt_process_details '(SADABS; Sheldrick, 1996)'
_exptl_crystal_colour colorless
_exptl_crystal_density_diffrn 1.341
_exptl_crystal_density_method 'not measured'
_exptl_crystal_description block
_exptl_crystal_F_000 632
_exptl_crystal_size_max 0.22
_exptl_crystal_size_mid 0.18
_exptl_crystal_size_min 0.12
_refine_diff_density_max 0.299
_refine_diff_density_min -0.187
_refine_ls_extinction_method none
_refine_ls_goodness_of_fit_ref 0.995
_refine_ls_hydrogen_treatment constr
_refine_ls_matrix_type full
_refine_ls_number_parameters 200
_refine_ls_number_reflns 3038
_refine_ls_number_restraints 0
_refine_ls_restrained_S_all 0.995
_refine_ls_R_factor_all 0.1048
_refine_ls_R_factor_gt 0.0434
_refine_ls_shift/su_max 0.002
_refine_ls_shift/su_mean 0.000
_refine_ls_structure_factor_coef Fsqd
_refine_ls_weighting_details 'w=1/[\s^2^(Fo^2^)+(0.0596P)^2^+0.1641P] where P=(Fo^2^+2Fc^2^)/3'
_refine_ls_weighting_scheme calc
_refine_ls_wR_factor_gt 0.1043
_refine_ls_wR_factor_ref 0.1321
_reflns_number_gt 1648
_reflns_number_total 3038
_reflns_threshold_expression I>2\s(I)
_cod_data_source_file rn2019.cif
_cod_data_source_block I
_cod_depositor_comments
;
The following automatic conversions were performed:
'_symmetry_cell_setting' value 'Monoclinic' changed to 'monoclinic'
according to '/home/saulius/struct/CIF-dictionaries/cif_core.dic'
dictionary named 'cif_core.dic' version 2.4.1 from 2010-06-29.

Automatic conversion script
Id: cif_fix_enum 1527 2010-12-29 10:47:43Z saulius 

The following automatic conversions were performed:

'_symmetry_cell_setting' value 'Monoclinic' changed to 'monoclinic'
according to /home/saulius/struct/CIF-dictionaries/cif_core.dic
dictionary named 'cif_core.dic' version 2.4.1 from 2010-06-29.

Automatic conversion script
Id: cif_fix_values 1715 2011-07-08 13:25:40Z adriana 
;
_cod_original_cell_volume 1482.9(8)
_cod_original_sg_symbol_Hall -P2ybc
_cod_original_sg_symbol_H-M 'P 21/c'
_cod_database_code 2211578
_cod_database_fobs_code 2211578

loop_
_symmetry_equiv_pos_as_xyz
'x, y, z'
'-x, y+1/2, -z+1/2'
'-x, -y, -z'
'x, -y-1/2, z-1/2'

loop_
_atom_site_type_symbol
_atom_site_label
_atom_site_fract_x
_atom_site_fract_y
_atom_site_fract_z
_atom_site_U_iso_or_equiv
_atom_site_adp_type
_atom_site_calc_flag
_atom_site_refinement_flags
_atom_site_occupancy
O O1 1.05893(10) 0.62061(16) 0.7320(2) 0.0635(5) Uani d . 1
O O2 0.95852(10) 0.48568(14) 0.7645(2) 0.0612(5) Uani d . 1
O O3 0.65580(10) 0.60293(13) 0.3927(2) 0.0594(5) Uani d . 1
H H3 0.6333 0.6523 0.4383 0.089 Uiso calc R 1
O O4 0.59080(10) 0.70204(13) 0.0201(2) 0.0561(5) Uani d . 1
N N1 0.60693(11) 0.53002(16) -0.0927(2) 0.0485(5) Uani d . 1
C C1 1.04957(15) 0.5108(2) 0.8006(3) 0.0609(7) Uani d . 1
H H1A 1.0749 0.5118 0.9196 0.073 Uiso calc R 1
H H1B 1.0793 0.4524 0.7525 0.073 Uiso calc R 1
C C2 0.97936(14) 0.64156(19) 0.6209(3) 0.0467(6) Uani d . 1
C C3 0.92008(14) 0.56078(17) 0.6392(3) 0.0412(5) Uani d . 1
C C4 0.83463(13) 0.56334(17) 0.5482(3) 0.0407(5) Uani d . 1
H H4 0.7950 0.5077 0.5627 0.049 Uiso calc R 1
C C5 0.80889(13) 0.65260(17) 0.4328(3) 0.0389(5) Uani d . 1
C C6 0.87026(16) 0.73405(19) 0.4179(3) 0.0531(6) Uani d . 1
H H6 0.8529 0.7936 0.3418 0.064 Uiso calc R 1
C C7 0.95679(16) 0.7307(2) 0.5115(3) 0.0575(7) Uani d . 1
H H7 0.9971 0.7863 0.5002 0.069 Uiso calc R 1
C C8 0.71767(13) 0.65579(18) 0.3193(3) 0.0427(5) Uani d . 1
H H8 0.7007 0.7362 0.2925 0.051 Uiso calc R 1
C C9 0.71485(14) 0.59071(19) 0.1601(3) 0.0468(6) Uani d . 1
H H9A 0.7647 0.6135 0.1206 0.056 Uiso calc R 1
H H9B 0.7200 0.5087 0.1841 0.056 Uiso calc R 1
C C10 0.63231(13) 0.61186(19) 0.0243(3) 0.0422(5) Uani d . 1
C C11 0.52996(16) 0.5509(2) -0.2313(3) 0.0755(8) Uani d . 1
H H11A 0.4952 0.6110 -0.2019 0.113 Uiso d R 1
H H11B 0.4960 0.4815 -0.2553 0.113 Uiso d R 1
H H11C 0.5483 0.5738 -0.3273 0.113 Uiso d R 1
C C12 0.65673(14) 0.42742(18) -0.1004(3) 0.0423(5) Uani d . 1
C C13 0.73507(15) 0.4351(2) -0.1425(3) 0.0501(6) Uani d . 1
H H13 0.7558 0.5069 -0.1643 0.060 Uiso calc R 1
C C14 0.78245(15) 0.3378(2) -0.1525(3) 0.0552(6) Uani d . 1
H H14 0.8353 0.3438 -0.1803 0.066 Uiso calc R 1
C C15 0.75204(17) 0.2317(2) -0.1216(3) 0.0575(7) Uani d . 1
H H15 0.7845 0.1657 -0.1270 0.069 Uiso calc R 1
C C16 0.67368(17) 0.2231(2) -0.0827(3) 0.0620(7) Uani d . 1
H H16 0.6528 0.1509 -0.0633 0.074 Uiso calc R 1
C C17 0.62518(15) 0.3208(2) -0.0718(3) 0.0556(6) Uani d . 1
H H17 0.5719 0.3145 -0.0455 0.067 Uiso calc R 1

loop_
_atom_site_aniso_label
_atom_site_aniso_U_11
_atom_site_aniso_U_22
_atom_site_aniso_U_33
_atom_site_aniso_U_12
_atom_site_aniso_U_13
_atom_site_aniso_U_23
O1 0.0469(10) 0.0769(12) 0.0626(12) -0.0108(9) 0.0070(9) 0.0025(10)
O2 0.0511(11) 0.0696(11) 0.0591(11) -0.0018(8) 0.0080(8) 0.0172(9)
O3 0.0541(10) 0.0553(10) 0.0749(13) -0.0066(8) 0.0275(9) -0.0029(9)
O4 0.0470(9) 0.0508(10) 0.0706(12) 0.0127(8) 0.0157(8) 0.0100(8)
N1 0.0400(11) 0.0540(12) 0.0464(12) 0.0030(9) 0.0021(9) -0.0004(10)
C1 0.0487(16) 0.0716(18) 0.0590(17) 0.0042(13) 0.0081(12) 0.0005(14)
C2 0.0416(13) 0.0534(14) 0.0458(14) -0.0092(11) 0.0125(11) -0.0095(12)
C3 0.0476(13) 0.0392(12) 0.0392(13) -0.0042(10) 0.0160(11) -0.0021(10)
C4 0.0450(13) 0.0366(12) 0.0438(14) -0.0097(10) 0.0176(11) -0.0044(10)
C5 0.0452(12) 0.0325(11) 0.0412(13) -0.0029(10) 0.0152(10) -0.0058(10)
C6 0.0608(16) 0.0422(13) 0.0572(16) -0.0107(11) 0.0169(13) 0.0061(11)
C7 0.0562(16) 0.0520(15) 0.0656(18) -0.0221(12) 0.0180(13) 0.0026(13)
C8 0.0449(13) 0.0346(11) 0.0506(14) 0.0001(10) 0.0163(11) -0.0002(10)
C9 0.0448(13) 0.0463(13) 0.0474(14) 0.0072(10) 0.0086(11) -0.0052(11)
C10 0.0365(12) 0.0435(13) 0.0492(14) 0.0010(11) 0.0155(10) 0.0068(11)
C11 0.0525(16) 0.096(2) 0.0635(19) 0.0126(14) -0.0111(13) 0.0021(16)
C12 0.0396(12) 0.0487(13) 0.0356(13) -0.0059(11) 0.0044(10) -0.0028(10)
C13 0.0528(14) 0.0495(14) 0.0502(15) -0.0084(11) 0.0173(12) 0.0013(11)
C14 0.0535(15) 0.0566(15) 0.0591(16) -0.0022(12) 0.0213(12) -0.0057(13)
C15 0.0579(16) 0.0496(15) 0.0602(18) 0.0027(12) 0.0071(13) -0.0058(12)
C16 0.0688(18) 0.0464(15) 0.0672(19) -0.0139(13) 0.0116(14) -0.0006(13)
C17 0.0449(14) 0.0603(16) 0.0614(16) -0.0139(12) 0.0135(12) -0.0049(13)

loop_
_atom_type_symbol
_atom_type_description
_atom_type_scat_dispersion_real
_atom_type_scat_dispersion_imag
_atom_type_scat_source
C C 0.0033 0.0016
; International Tables
Vol. C, Tables 4.2.6.8 and 6.1.1.4
;
H H 0.0000 0.0000
; International Tables
Vol. C, Tables 4.2.6.8 and 6.1.1.4
;
N N 0.0061 0.0033
; International Tables
Vol. C, Tables 4.2.6.8 and 6.1.1.4
;
O O 0.0106 0.0060
; International Tables
Vol. C, Tables 4.2.6.8 and 6.1.1.4
;

loop_
_geom_angle_atom_site_label_1
_geom_angle_atom_site_label_2
_geom_angle_atom_site_label_3
_geom_angle
_geom_angle_publ_flag
C2 O1 C1 104.81(17) ?
C3 O2 C1 104.73(17) ?
C8 O3 H3 109.5 ?
C10 N1 C12 123.49(17) ?
C10 N1 C11 119.11(19) ?
C12 N1 C11 117.02(19) ?
O1 C1 O2 107.76(18) yes
O1 C1 H1A 110.2 ?
O2 C1 H1A 110.2 ?
O1 C1 H1B 110.2 ?
O2 C1 H1B 110.2 ?
H1A C1 H1B 108.5 ?
C3 C2 C7 121.8(2) ?
C3 C2 O1 109.9(2) ?
C7 C2 O1 128.2(2) ?
C2 C3 C4 122.3(2) ?
C2 C3 O2 109.78(19) ?
C4 C3 O2 127.81(19) ?
C3 C4 C5 117.76(19) ?
C3 C4 H4 121.1 ?
C5 C4 H4 121.1 ?
C6 C5 C4 118.7(2) ?
C6 C5 C8 120.5(2) ?
C4 C5 C8 120.65(18) ?
C5 C6 C7 122.9(2) ?
C5 C6 H6 118.5 ?
C7 C6 H6 118.5 ?
C2 C7 C6 116.5(2) ?
C2 C7 H7 121.8 ?
C6 C7 H7 121.8 ?
O3 C8 C5 111.97(18) ?
O3 C8 C9 107.33(17) yes
C5 C8 C9 109.97(17) ?
O3 C8 H8 109.2 ?
C5 C8 H8 109.2 ?
C9 C8 H8 109.2 ?
C10 C9 C8 113.44(18) ?
C10 C9 H9A 108.9 ?
C8 C9 H9A 108.9 ?
C10 C9 H9B 108.9 ?
C8 C9 H9B 108.9 ?
H9A C9 H9B 107.7 ?
O4 C10 N1 121.4(2) yes
O4 C10 C9 120.7(2) ?
N1 C10 C9 117.81(19) ?
N1 C11 H11A 109.5 ?
N1 C11 H11B 109.5 ?
H11A C11 H11B 109.5 ?
N1 C11 H11C 109.5 ?
H11A C11 H11C 109.5 ?
H11B C11 H11C 109.5 ?
C17 C12 C13 119.6(2) ?
C17 C12 N1 120.3(2) yes
C13 C12 N1 119.97(19) ?
C14 C13 C12 120.5(2) ?
C14 C13 H13 119.8 ?
C12 C13 H13 119.8 ?
C13 C14 C15 120.1(2) ?
C13 C14 H14 119.9 ?
C15 C14 H14 119.9 ?
C16 C15 C14 119.8(2) ?
C16 C15 H15 120.1 ?
C14 C15 H15 120.1 ?
C15 C16 C17 120.7(2) ?
C15 C16 H16 119.6 ?
C17 C16 H16 119.6 ?
C12 C17 C16 119.3(2) ?
C12 C17 H17 120.4 ?
C16 C17 H17 120.4 ?

loop_
_geom_bond_atom_site_label_1
_geom_bond_atom_site_label_2
_geom_bond_distance
_geom_bond_publ_flag
O1 C2 1.379(3) yes
O1 C1 1.419(3) yes
O2 C3 1.376(3) yes
O2 C1 1.426(3) yes
O3 C8 1.425(2) yes
O3 H3 0.8200 ?
O4 C10 1.231(2) yes
N1 C10 1.346(3) ?
N1 C12 1.438(3) ?
N1 C11 1.466(3) ?
C1 H1A 0.9700 ?
C1 H1B 0.9700 ?
C2 C3 1.364(3) ?
C2 C7 1.364(3) ?
C3 C4 1.370(3) ?
C4 C5 1.400(3) ?
C4 H4 0.9300 ?
C5 C6 1.385(3) ?
C5 C8 1.509(3) ?
C6 C7 1.391(3) ?
C6 H6 0.9300 ?
C7 H7 0.9300 ?
C8 C9 1.520(3) ?
C8 H8 0.9800 ?
C9 C10 1.511(3) ?
C9 H9A 0.9700 ?
C9 H9B 0.9700 ?
C11 H11A 0.9600 ?
C11 H11B 0.9600 ?
C11 H11C 0.9600 ?
C12 C17 1.377(3) ?
C12 C13 1.381(3) ?
C13 C14 1.370(3) ?
C13 H13 0.9300 ?
C14 C15 1.370(3) ?
C14 H14 0.9300 ?
C15 C16 1.369(3) ?
C15 H15 0.9300 ?
C16 C17 1.385(3) ?
C16 H16 0.9300 ?
C17 H17 0.9300 ?

loop_
_geom_torsion_atom_site_label_1
_geom_torsion_atom_site_label_2
_geom_torsion_atom_site_label_3
_geom_torsion_atom_site_label_4
_geom_torsion
_geom_torsion_publ_flag
C2 O1 C1 O2 -16.6(2) ?
C3 O2 C1 O1 17.2(2) ?
C1 O1 C2 C3 9.7(2) ?
C1 O1 C2 C7 -173.5(2) ?
C7 C2 C3 C4 0.6(3) ?
O1 C2 C3 C4 177.62(19) ?
C7 C2 C3 O2 -176.0(2) ?
O1 C2 C3 O2 1.0(2) ?
C1 O2 C3 C2 -11.2(2) ?
C1 O2 C3 C4 172.4(2) yes
C2 C3 C4 C5 0.3(3) ?
O2 C3 C4 C5 176.20(19) ?
C3 C4 C5 C6 -0.8(3) ?
C3 C4 C5 C8 175.33(18) ?
C4 C5 C6 C7 0.6(3) ?
C8 C5 C6 C7 -175.6(2) ?
C3 C2 C7 C6 -0.8(4) ?
O1 C2 C7 C6 -177.3(2) ?
C5 C6 C7 C2 0.2(4) ?
C6 C5 C8 O3 -154.59(19) ?
C4 C5 C8 O3 29.3(3) yes
C6 C5 C8 C9 86.2(2) ?
C4 C5 C8 C9 -89.9(2) ?
O3 C8 C9 C10 71.0(2) ?
C5 C8 C9 C10 -166.92(18) ?
C12 N1 C10 O4 175.03(19) ?
C11 N1 C10 O4 2.3(3) ?
C12 N1 C10 C9 -3.8(3) ?
C11 N1 C10 C9 -176.5(2) ?
C8 C9 C10 O4 26.3(3) ?
C8 C9 C10 N1 -154.86(18) ?
C10 N1 C12 C17 113.0(2) ?
C11 N1 C12 C17 -74.1(3) ?
C10 N1 C12 C13 -69.4(3) ?
C11 N1 C12 C13 103.5(3) yes
C17 C12 C13 C14 -1.5(3) ?
N1 C12 C13 C14 -179.1(2) ?
C12 C13 C14 C15 0.4(4) ?
C13 C14 C15 C16 0.8(4) ?
C14 C15 C16 C17 -0.9(4) ?
C13 C12 C17 C16 1.3(3) ?
N1 C12 C17 C16 178.9(2) ?
C15 C16 C17 C12 -0.1(4) ?
